data_7125576
loop_
_publ_author_name
'Aravinda, Subrayashastry'
'Shamala, Narayanaswamy'
'Desiraju, Shrilakshmi'
'Balaram, Padmanabhan'

_publ_section_title
;
 A right handed peptide helix containing a central double D-amino acid
 segment.
;
_journal_issue 20
_journal_name_full 'Chemical communications (Cambridge, England)'
_journal_page_first 2454
_journal_page_last 2455
_journal_paper_doi 10.1039/b207960g
_journal_year 2002
_chemical_formula_moiety 'C67 H121 N13 O16 * H2O'
_chemical_formula_sum 'C67 H121 N13 O17'
_chemical_formula_weight 1380.77
_chemical_name_systematic
; 
t-Butoxycarbonyl-leucyl-(alpha-aminoisobutyryl)-valyl-alanyl-leucyl-
(alpha-aminoisobutyryl)-valyl-D-alanyl-D-leucyl-(alpha-aminoisobutyryl)-leucyl
-(alpha-aminoisobutyryl)-valyl-methyl ester monohydrate

;
_space_group_IT_number 4
_space_group_name_Hall 'P 2yb'
_space_group_name_H-M_alt 'P 1 21 1'
_symmetry_cell_setting monoclinic
_symmetry_space_group_name_H-M 'P 1 21 1'
_atom_sites_solution_hydrogens geom
_atom_sites_solution_primary direct
_atom_sites_solution_secondary difmap
_audit_creation_method SHELXL-97
_cell_angle_alpha 90.00
_cell_angle_beta 108.845(5)
_cell_angle_gamma 90.00
_cell_formula_units_Z 2
_cell_length_a 17.179(5)
_cell_length_b 13.686(4)
_cell_length_c 19.053(6)
_cell_measurement_temperature 293(2)
_cell_volume 4239(2)
_computing_structure_refinement 'SHELXL-97 (Sheldrick, 1997)'
_computing_structure_solution 'SHELXS-97 (Sheldrick, 1990)'
_diffrn_ambient_temperature 293(2)
_diffrn_measured_fraction_theta_full .935
_diffrn_measured_fraction_theta_max .935
_diffrn_radiation_monochromator graphite
_diffrn_radiation_source 'fine-focus sealed tube'
_diffrn_radiation_type MoK\a
_diffrn_radiation_wavelength 0.71073
_diffrn_reflns_av_R_equivalents 0.0441
_diffrn_reflns_av_sigmaI/netI 0.0587
_diffrn_reflns_limit_h_max 20
_diffrn_reflns_limit_h_min -21
_diffrn_reflns_limit_k_max 16
_diffrn_reflns_limit_k_min -17
_diffrn_reflns_limit_l_max 23
_diffrn_reflns_limit_l_min -23
_diffrn_reflns_number 52023
_diffrn_reflns_theta_full 26.82
_diffrn_reflns_theta_max 26.82
_diffrn_reflns_theta_min 1.13
_exptl_absorpt_coefficient_mu 0.078
_exptl_crystal_colour 'colour less'
_exptl_crystal_density_diffrn 1.082
_exptl_crystal_density_method 'not measured'
_exptl_crystal_F_000 1500
_exptl_crystal_size_max 0.5
_exptl_crystal_size_mid 0.2
_exptl_crystal_size_min 0.15
_refine_diff_density_max .410
_refine_diff_density_min -.296
_refine_diff_density_rms .056
_refine_ls_abs_structure_details 'Flack H D (1983), Acta Cryst. A39, 876-881'
_refine_ls_abs_structure_Flack 1.2(15)
_refine_ls_extinction_method none
_refine_ls_goodness_of_fit_ref 1.039
_refine_ls_hydrogen_treatment mixed
_refine_ls_matrix_type full
_refine_ls_number_parameters 874
_refine_ls_number_reflns 16075
_refine_ls_number_restraints 6
_refine_ls_restrained_S_all 1.038
_refine_ls_R_factor_all 0.1592
_refine_ls_R_factor_gt 0.0868
_refine_ls_shift/su_max 0.209
_refine_ls_shift/su_mean 0.015
_refine_ls_structure_factor_coef Fsqd
_refine_ls_weighting_details 'calc w=1/[\s^2^(Fo^2^)+(0.1387P)^2^+0.4614P] where P=(Fo^2^+2Fc^2^)/3'
_refine_ls_weighting_scheme calc
_refine_ls_wR_factor_gt 0.2181
_refine_ls_wR_factor_ref 0.2629
_reflns_number_gt 8457
_reflns_number_total 16075
_reflns_threshold_expression >2sigma(I)
_cod_data_source_file b207960g.txt
_cod_data_source_block luv13
_cod_depositor_comments
;
The following automatic conversions were performed:

data item '_symmetry_cell_setting' value 'Monoclinic' was changed to
'monoclinic' in accordance with the
/home/saulius/struct/COD-crude-data/automatic-downloads/DataCite-retrospective/RSC/depositions/lib/dictionaries/cif_core.dic
dictionary named 'cif_core.dic' version 2.4.2 last updated on
2011-04-26.

Automatic conversion script
Id: cif_fix_values 6909 2019-04-08 15:41:33Z antanas 
;
_cod_original_sg_symbol_H-M P21
_cod_database_code 7125576

loop_
_symmetry_equiv_pos_as_xyz
'x, y, z'
'-x, y+1/2, -z'

loop_
_atom_site_label
_atom_site_type_symbol
_atom_site_fract_x
_atom_site_fract_y
_atom_site_fract_z
_atom_site_U_iso_or_equiv
_atom_site_adp_type
_atom_site_occupancy
_atom_site_symmetry_multiplicity
_atom_site_calc_flag
_atom_site_refinement_flags
C1 C -0.3968(7) 0.1507(9) -0.0979(6) 0.181(5) Uani 1 1 d .
H1A H -0.4303 0.2076 -0.1003 0.272 Uiso 1 1 calc R
H1B H -0.4247 0.0942 -0.0880 0.272 Uiso 1 1 calc R
H1C H -0.3870 0.1425 -0.1444 0.272 Uiso 1 1 calc R
C2 C -0.2594(11) 0.0786(9) -0.0260(12) 0.317(13) Uani 1 1 d .
H2A H -0.2483 0.0648 -0.0713 0.475 Uiso 1 1 calc R
H2B H -0.2837 0.0223 -0.0114 0.475 Uiso 1 1 calc R
H2C H -0.2089 0.0944 0.0122 0.475 Uiso 1 1 calc R
C3 C -0.3373(7) 0.1907(11) 0.0334(6) 0.189(5) Uani 1 1 d .
H3A H -0.3751 0.2446 0.0230 0.283 Uiso 1 1 calc R
H3B H -0.2876 0.2088 0.0718 0.283 Uiso 1 1 calc R
H3C H -0.3618 0.1356 0.0496 0.283 Uiso 1 1 calc R
C4 C -0.3171(7) 0.1630(8) -0.0377(5) 0.155(4) Uani 1 1 d .
O O -0.2799(3) 0.2493(5) -0.0575(2) 0.1072(13) Uani 1 1 d .
C0' C -0.2117(4) 0.2907(6) -0.0103(3) 0.0960(18) Uani 1 1 d .
O0 O -0.1664(3) 0.2543(5) 0.0467(2) 0.1090(13) Uani 1 1 d .
N1 N -0.1985(3) 0.3792(5) -0.0347(2) 0.0842(12) Uani 1 1 d .
H1 H -0.2331 0.4018 -0.0748 0.101 Uiso 1 1 calc R
C1A C -0.1284(3) 0.4371(5) 0.0042(3) 0.0847(15) Uani 1 1 d .
H1A1 H -0.0796 0.3972 0.0089 0.102 Uiso 1 1 calc R
C1' C -0.1261(3) 0.4631(5) 0.0832(3) 0.0811(15) Uani 1 1 d .
O1 O -0.0599(2) 0.4868(4) 0.1308(2) 0.0970(12) Uani 1 1 d .
C1B C -0.1227(3) 0.5257(6) -0.0404(3) 0.0962(17) Uani 1 1 d .
H1B1 H -0.1412 0.5069 -0.0922 0.115 Uiso 1 1 calc R
H1B2 H -0.1614 0.5736 -0.0340 0.115 Uiso 1 1 calc R
C1G C -0.0440(6) 0.5737(9) -0.0252(5) 0.159(4) Uani 1 1 d .
H1G H -0.0228 0.5844 0.0285 0.191 Uiso 1 1 calc R
C1D1 C -0.0535(6) 0.6753(10) -0.0617(7) 0.209(6) Uani 1 1 d .
H1D1 H -0.0002 0.7046 -0.0517 0.313 Uiso 1 1 calc R
H1D2 H -0.0869 0.7158 -0.0419 0.313 Uiso 1 1 calc R
H1D3 H -0.0791 0.6687 -0.1143 0.313 Uiso 1 1 calc R
C1D2 C 0.0201(7) 0.5091(15) -0.0450(8) 0.256(9) Uani 1 1 d .
H1D4 H 0.0715 0.5434 -0.0330 0.384 Uiso 1 1 calc R
H1D5 H 0.0007 0.4945 -0.0971 0.384 Uiso 1 1 calc R
H1D6 H 0.0278 0.4493 -0.0172 0.384 Uiso 1 1 calc R
N2 N -0.1966(3) 0.4575(5) 0.0994(2) 0.0831(12) Uani 1 1 d .
H2 H -0.2415 0.4444 0.0644 0.100 Uiso 1 1 calc R
C2A C -0.1994(3) 0.4730(6) 0.1743(3) 0.0875(16) Uani 1 1 d .
C2' C -0.1301(3) 0.4152(6) 0.2307(3) 0.0822(15) Uani 1 1 d .
O2 O -0.0922(2) 0.4459(5) 0.2923(2) 0.0974(11) Uani 1 1 d .
C2B1 C -0.2805(4) 0.4325(8) 0.1776(3) 0.117(2) Uani 1 1 d .
H2B1 H -0.2840 0.3642 0.1657 0.176 Uiso 1 1 calc R
H2B2 H -0.3253 0.4666 0.1427 0.176 Uiso 1 1 calc R
H2B3 H -0.2835 0.4412 0.2267 0.176 Uiso 1 1 calc R
C2B2 C -0.1904(5) 0.5835(7) 0.1945(4) 0.125(2) Uani 1 1 d .
H2B4 H -0.1386 0.6069 0.1923 0.188 Uiso 1 1 calc R
H2B5 H -0.1928 0.5925 0.2437 0.188 Uiso 1 1 calc R
H2B6 H -0.2343 0.6193 0.1599 0.188 Uiso 1 1 calc R
N3 N -0.1167(2) 0.3240(5) 0.2103(2) 0.0752(11) Uani 1 1 d .
H3 H -0.1455 0.3034 0.1670 0.090 Uiso 1 1 calc R
C3A C -0.0566(3) 0.2605(5) 0.2579(3) 0.0770(14) Uani 1 1 d .
H3A1 H -0.0679 0.2570 0.3050 0.092 Uiso 1 1 calc R
C3' C 0.0309(3) 0.2985(5) 0.2751(2) 0.0708(13) Uani 1 1 d .
O3 O 0.0826(2) 0.2877(4) 0.33629(16) 0.0804(10) Uani 1 1 d .
C3B C -0.0654(4) 0.1557(6) 0.2257(4) 0.111(2) Uani 1 1 d .
H3B1 H -0.0672 0.1597 0.1739 0.133 Uiso 1 1 calc R
C3G1 C 0.0049(5) 0.0900(6) 0.2668(4) 0.128(3) Uani 1 1 d .
H3G1 H 0.0556 0.1171 0.2646 0.192 Uiso 1 1 calc R
H3G2 H -0.0032 0.0264 0.2442 0.192 Uiso 1 1 calc R
H3G3 H 0.0071 0.0845 0.3176 0.192 Uiso 1 1 calc R
C3G2 C -0.1458(5) 0.1125(7) 0.2278(6) 0.169(4) Uani 1 1 d .
H3G4 H -0.1521 0.0477 0.2074 0.253 Uiso 1 1 calc R
H3G5 H -0.1907 0.1526 0.1991 0.253 Uiso 1 1 calc R
H3G6 H -0.1457 0.1098 0.2782 0.253 Uiso 1 1 calc R
N4 N 0.0502(3) 0.3402(5) 0.2191(2) 0.0736(11) Uani 1 1 d .
H4 H 0.0141 0.3424 0.1756 0.088 Uiso 1 1 calc R
C4A C 0.1317(3) 0.3819(5) 0.2313(3) 0.0814(14) Uani 1 1 d .
H4A H 0.1725 0.3300 0.2498 0.098 Uiso 1 1 calc R
C4' C 0.1491(3) 0.4617(5) 0.2892(3) 0.0793(14) Uani 1 1 d .
O4 O 0.2168(2) 0.4700(5) 0.3368(2) 0.1001(12) Uani 1 1 d .
C4B C 0.1391(4) 0.4199(7) 0.1580(3) 0.110(2) Uani 1 1 d .
H4B1 H 0.1286 0.3675 0.1227 0.165 Uiso 1 1 calc R
H4B2 H 0.1936 0.4448 0.1663 0.165 Uiso 1 1 calc R
H4B3 H 0.0997 0.4711 0.1391 0.165 Uiso 1 1 calc R
N5 N 0.0880(3) 0.5242(5) 0.2850(3) 0.0917(14) Uani 1 1 d .
H5 H 0.0421 0.5178 0.2496 0.110 Uiso 1 1 calc R
C5A C 0.0964(5) 0.6021(6) 0.3379(4) 0.122(3) Uani 1 1 d .
H5A H 0.1456 0.6390 0.3388 0.146 Uiso 1 1 calc R
C5' C 0.1126(4) 0.5624(6) 0.4153(4) 0.109(2) Uani 1 1 d .
O5 O 0.1673(3) 0.5918(5) 0.4701(3) 0.1321(19) Uani 1 1 d .
C5B C 0.0294(8) 0.6674(6) 0.3131(8) 0.203(5) Uani 1 1 d D
H5B1 H -0.0129 0.6316 0.2758 0.243 Uiso 1 1 calc R
H5B2 H 0.0093 0.6752 0.3549 0.243 Uiso 1 1 calc R
C5G C 0.0282(9) 0.7708(10) 0.2810(18) 0.53(3) Uani 1 1 d D
H5G H 0.0229 0.7593 0.2289 0.631 Uiso 1 1 calc R
C5D1 C 0.1130(16) 0.8199(18) 0.313(2) 0.60(4) Uani 1 1 d D
H5D1 H 0.1072 0.8802 0.3366 0.902 Uiso 1 1 calc R
H5D2 H 0.1351 0.8329 0.2737 0.902 Uiso 1 1 calc R
H5D3 H 0.1495 0.7773 0.3488 0.902 Uiso 1 1 calc R
C5D2 C -0.0570(10) 0.8094(13) 0.2779(12) 0.347(14) Uani 1 1 d D
H5D4 H -0.0505 0.8633 0.3116 0.520 Uiso 1 1 calc R
H5D5 H -0.0874 0.7582 0.2917 0.520 Uiso 1 1 calc R
H5D6 H -0.0863 0.8309 0.2284 0.520 Uiso 1 1 calc R
N6 N 0.0598(3) 0.4913(5) 0.4231(3) 0.0961(16) Uani 1 1 d .
H6 H 0.0234 0.4696 0.3837 0.115 Uiso 1 1 calc R
C6A C 0.0615(3) 0.4504(7) 0.4934(3) 0.113(2) Uani 1 1 d .
C6' C 0.1460(3) 0.4032(6) 0.5321(3) 0.0896(18) Uani 1 1 d .
O6 O 0.1857(2) 0.4206(5) 0.59719(19) 0.1101(15) Uani 1 1 d .
C6B1 C -0.0044(4) 0.3718(9) 0.4775(4) 0.150(4) Uani 1 1 d .
H6B1 H 0.0065 0.3230 0.4457 0.225 Uiso 1 1 calc R
H6B2 H -0.0573 0.4006 0.4536 0.225 Uiso 1 1 calc R
H6B3 H -0.0040 0.3421 0.5233 0.225 Uiso 1 1 calc R
C6B2 C 0.0448(5) 0.5290(11) 0.5455(5) 0.197(6) Uani 1 1 d .
H6B4 H -0.0073 0.5598 0.5214 0.296 Uiso 1 1 calc R
H6B5 H 0.0876 0.5773 0.5567 0.296 Uiso 1 1 calc R
H6B6 H 0.0437 0.4987 0.5906 0.296 Uiso 1 1 calc R
N7 N 0.1707(2) 0.3379(5) 0.4919(2) 0.0753(12) Uani 1 1 d .
H7 H 0.1410 0.3274 0.4466 0.090 Uiso 1 1 calc R
C7A C 0.2474(3) 0.2839(5) 0.5236(2) 0.0718(13) Uani 1 1 d .
H7A H 0.2485 0.2607 0.5725 0.086 Uiso 1 1 calc R
C7' C 0.3217(3) 0.3489(5) 0.5353(2) 0.0632(12) Uani 1 1 d .
O7 O 0.3803(2) 0.3447(4) 0.59230(17) 0.0751(9) Uani 1 1 d .
C7B C 0.2493(3) 0.1925(5) 0.4763(3) 0.0833(15) Uani 1 1 d .
H7B H 0.2421 0.2145 0.4257 0.100 Uiso 1 1 calc R
C7G1 C 0.3324(4) 0.1425(6) 0.5055(4) 0.109(2) Uani 1 1 d .
H7G1 H 0.3751 0.1888 0.5076 0.164 Uiso 1 1 calc R
H7G2 H 0.3347 0.0898 0.4730 0.164 Uiso 1 1 calc R
H7G3 H 0.3400 0.1174 0.5543 0.164 Uiso 1 1 calc R
C7G2 C 0.1805(5) 0.1220(7) 0.4729(4) 0.132(3) Uani 1 1 d .
H7G4 H 0.1833 0.0672 0.4424 0.198 Uiso 1 1 calc R
H7G5 H 0.1285 0.1544 0.4521 0.198 Uiso 1 1 calc R
H7G6 H 0.1859 0.0996 0.5220 0.198 Uiso 1 1 calc R
N8 N 0.3195(2) 0.4091(5) 0.4795(2) 0.0749(11) Uani 1 1 d .
H8 H 0.2791 0.4049 0.4387 0.090 Uiso 1 1 calc R
C8A C 0.3831(3) 0.4813(6) 0.4855(3) 0.0927(18) Uani 1 1 d .
H8A H 0.3622 0.5270 0.4441 0.111 Uiso 1 1 calc R
C8' C 0.3988(4) 0.5401(5) 0.5580(3) 0.0847(16) Uani 1 1 d .
O8 O 0.4680(2) 0.5538(4) 0.6007(2) 0.0974(12) Uani 1 1 d .
C8B C 0.4625(4) 0.4365(8) 0.4797(4) 0.121(3) Uani 1 1 d .
H8B1 H 0.4505 0.4012 0.4339 0.182 Uiso 1 1 calc R
H8B2 H 0.4854 0.3927 0.5205 0.182 Uiso 1 1 calc R
H8B3 H 0.5013 0.4875 0.4810 0.182 Uiso 1 1 calc R
N9 N 0.3314(3) 0.5745(5) 0.5697(3) 0.0949(15) Uani 1 1 d .
H9 H 0.2846 0.5611 0.5374 0.114 Uiso 1 1 calc R
C9A C 0.3316(4) 0.6329(6) 0.6329(4) 0.111(2) Uani 1 1 d .
H9A H 0.2741 0.6391 0.6308 0.133 Uiso 1 1 calc R
C9' C 0.3765(4) 0.5806(6) 0.7058(4) 0.100(2) Uani 1 1 d .
O9 O 0.4343(3) 0.6161(5) 0.7544(3) 0.1294(18) Uani 1 1 d .
C9B C 0.3629(5) 0.7353(7) 0.6307(6) 0.157(4) Uani 1 1 d .
H9B1 H 0.3971 0.7507 0.6809 0.188 Uiso 1 1 calc R
H9B2 H 0.3992 0.7326 0.6010 0.188 Uiso 1 1 calc R
C9G C 0.3181(7) 0.8056(9) 0.6087(14) 0.337(14) Uani 1 1 d .
H9G H 0.3170 0.7996 0.5571 0.404 Uiso 1 1 calc R
C9D1 C 0.2322(7) 0.8251(10) 0.5903(8) 0.208(5) Uani 1 1 d .
H9D1 H 0.2182 0.8815 0.5588 0.312 Uiso 1 1 calc R
H9D2 H 0.2192 0.8372 0.6349 0.312 Uiso 1 1 calc R
H9D3 H 0.2014 0.7697 0.5649 0.312 Uiso 1 1 calc R
C9D2 C 0.3642(11) 0.9038(10) 0.6225(15) 0.375(17) Uani 1 1 d .
H9D4 H 0.3269 0.9553 0.5991 0.562 Uiso 1 1 calc R
H9D5 H 0.4085 0.9015 0.6021 0.562 Uiso 1 1 calc R
H9D6 H 0.3860 0.9158 0.6749 0.562 Uiso 1 1 calc R
N10 N 0.3477(3) 0.4917(5) 0.7114(2) 0.0896(14) Uani 1 1 d .
H10 H 0.3092 0.4686 0.6741 0.108 Uiso 1 1 calc R
C10A C 0.3780(3) 0.4314(7) 0.7778(3) 0.0931(19) Uani 1 1 d .
C10' C 0.4714(3) 0.4175(6) 0.7996(3) 0.0830(15) Uani 1 1 d .
O10 O 0.5148(2) 0.4158(6) 0.8638(2) 0.1228(17) Uani 1 1 d .
C10B C 0.3375(4) 0.3316(7) 0.7615(3) 0.115(2) Uani 1 1 d .
H10A H 0.2789 0.3388 0.7477 0.173 Uiso 1 1 calc R
H10B H 0.3567 0.2913 0.8049 0.173 Uiso 1 1 calc R
H10C H 0.3513 0.3015 0.7215 0.173 Uiso 1 1 calc R
C10G C 0.3570(4) 0.4816(10) 0.8425(4) 0.158(4) Uani 1 1 d .
H10D H 0.2986 0.4912 0.8287 0.237 Uiso 1 1 calc R
H10E H 0.3843 0.5437 0.8529 0.237 Uiso 1 1 calc R
H10F H 0.3751 0.4410 0.8858 0.237 Uiso 1 1 calc R
N11 N 0.5006(2) 0.3997(4) 0.7436(2) 0.0671(10) Uani 1 1 d .
H11 H 0.4674 0.4003 0.6987 0.081 Uiso 1 1 calc R
C11A C 0.5864(3) 0.3796(5) 0.7572(3) 0.0709(12) Uani 1 1 d .
H11A H 0.6050 0.3331 0.7983 0.085 Uiso 1 1 calc R
C11' C 0.6394(3) 0.4706(5) 0.7770(2) 0.0655(12) Uani 1 1 d .
O11 O 0.7047(2) 0.4705(4) 0.82856(18) 0.0857(10) Uani 1 1 d .
C11B C 0.5960(4) 0.3320(6) 0.6869(4) 0.0961(18) Uani 1 1 d .
H11B H 0.5570 0.2785 0.6733 0.115 Uiso 1 1 calc R
H11C H 0.5783 0.3800 0.6475 0.115 Uiso 1 1 calc R
C11G C 0.6699(10) 0.2962(10) 0.6857(4) 0.239(8) Uani 1 1 d D
H11G H 0.7075 0.3521 0.6937 0.287 Uiso 1 1 calc R
C11D C 0.6575(14) 0.2588(19) 0.6066(6) 0.42(2) Uani 1 1 d D
H11D H 0.7089 0.2350 0.6035 0.637 Uiso 1 1 calc R
H11E H 0.6381 0.3112 0.5719 0.637 Uiso 1 1 calc R
H11F H 0.6179 0.2068 0.5951 0.637 Uiso 1 1 calc R
C11E C 0.7107(13) 0.2213(14) 0.7468(10) 0.354(14) Uani 1 1 d D
H11H H 0.7640 0.2041 0.7443 0.531 Uiso 1 1 calc R
H11I H 0.6770 0.1638 0.7398 0.531 Uiso 1 1 calc R
H11J H 0.7166 0.2492 0.7945 0.531 Uiso 1 1 calc R
N12 N 0.6133(2) 0.5496(4) 0.7337(2) 0.0681(10) Uani 1 1 d .
H12 H 0.5639 0.5500 0.7033 0.082 Uiso 1 1 calc R
C12A C 0.6659(3) 0.6354(5) 0.7362(3) 0.0763(14) Uani 1 1 d .
C12' C 0.6838(3) 0.6901(5) 0.8096(3) 0.0795(14) Uani 1 1 d .
O12 O 0.7486(3) 0.7345(5) 0.8382(2) 0.1173(15) Uani 1 1 d .
C12B C 0.7459(3) 0.6058(6) 0.7232(3) 0.0967(18) Uani 1 1 d .
H12A H 0.7334 0.5718 0.6768 0.145 Uiso 1 1 calc R
H12B H 0.7769 0.5637 0.7626 0.145 Uiso 1 1 calc R
H12C H 0.7775 0.6632 0.7220 0.145 Uiso 1 1 calc R
C12G C 0.6174(4) 0.7067(6) 0.6774(3) 0.0980(18) Uani 1 1 d .
H12D H 0.6042 0.6768 0.6294 0.147 Uiso 1 1 calc R
H12E H 0.6497 0.7643 0.6787 0.147 Uiso 1 1 calc R
H12F H 0.5675 0.7242 0.6867 0.147 Uiso 1 1 calc R
N13 N 0.6250(3) 0.6968(5) 0.8402(3) 0.0910(13) Uani 1 1 d .
H13 H 0.5832 0.6584 0.8253 0.109 Uiso 1 1 calc R
C13A C 0.6292(4) 0.7661(6) 0.8974(4) 0.106(2) Uani 1 1 d .
H13A H 0.6413 0.8294 0.8791 0.128 Uiso 1 1 calc R
C13' C 0.6997(5) 0.7449(7) 0.9668(4) 0.109(2) Uani 1 1 d .
O13 O 0.7154(4) 0.6649(5) 0.9947(3) 0.1328(17) Uani 1 1 d .
C13B C 0.5484(6) 0.7788(10) 0.9129(6) 0.165(4) Uani 1 1 d .
H13B H 0.5289 0.7146 0.9229 0.198 Uiso 1 1 calc R
C13G C 0.4862(9) 0.8232(13) 0.8514(8) 0.249(8) Uani 1 1 d .
H13C H 0.4774 0.7837 0.8079 0.374 Uiso 1 1 calc R
H13D H 0.5040 0.8872 0.8426 0.374 Uiso 1 1 calc R
H13E H 0.4358 0.8284 0.8627 0.374 Uiso 1 1 calc R
C13D C 0.5544(9) 0.8437(17) 0.9754(10) 0.318(13) Uani 1 1 d .
H13F H 0.5028 0.8446 0.9849 0.477 Uiso 1 1 calc R
H13G H 0.5675 0.9086 0.9637 0.477 Uiso 1 1 calc R
H13H H 0.5968 0.8207 1.0186 0.477 Uiso 1 1 calc R
O0ME O 0.7411(4) 0.8229(5) 0.9959(3) 0.1383(18) Uani 1 1 d .
C0ME C 0.8097(7) 0.8115(9) 1.0655(5) 0.184(5) Uani 1 1 d .
H0M1 H 0.8345 0.8740 1.0813 0.277 Uiso 1 1 calc R
H0M2 H 0.8499 0.7678 1.0578 0.277 Uiso 1 1 calc R
H0M3 H 0.7893 0.7851 1.1030 0.277 Uiso 1 1 calc R
O1W O -0.3613(3) 0.4778(5) -0.0076(3) 0.1268(16) Uani 1 1 d .

loop_
_atom_site_aniso_label
_atom_site_aniso_U_11
_atom_site_aniso_U_22
_atom_site_aniso_U_33
_atom_site_aniso_U_23
_atom_site_aniso_U_13
_atom_site_aniso_U_12
C1 0.194(10) 0.150(8) 0.160(8) 0.027(7) 0.001(7) -0.072(8)
C2 0.32(2) 0.083(7) 0.42(3) -0.006(11) -0.065(19) -0.003(10)
C3 0.164(9) 0.226(12) 0.171(9) 0.076(9) 0.046(7) -0.042(8)
C4 0.201(10) 0.111(6) 0.127(6) 0.026(5) 0.017(7) -0.048(7)
O 0.129(3) 0.087(3) 0.081(2) 0.015(2) 0.000(2) -0.028(3)
C0' 0.115(5) 0.089(4) 0.077(4) 0.032(3) 0.021(4) 0.021(4)
O0 0.127(3) 0.095(3) 0.086(3) 0.025(2) 0.008(2) 0.018(3)
N1 0.081(3) 0.083(3) 0.070(2) 0.024(2) 0.000(2) -0.001(2)
C1A 0.065(3) 0.098(4) 0.080(3) 0.027(3) 0.007(3) 0.007(3)
C1' 0.063(3) 0.079(3) 0.080(3) 0.031(3) -0.007(3) -0.002(3)
O1 0.057(2) 0.112(3) 0.092(2) 0.042(2) -0.0172(18) -0.014(2)
C1B 0.070(4) 0.107(4) 0.108(4) 0.033(4) 0.023(3) -0.009(3)
C1G 0.124(7) 0.194(10) 0.147(7) 0.057(7) 0.028(5) -0.014(7)
C1D1 0.145(8) 0.199(11) 0.271(14) 0.101(11) 0.052(8) -0.048(8)
C1D2 0.138(8) 0.39(2) 0.282(15) 0.148(16) 0.123(10) 0.096(12)
N2 0.055(2) 0.101(3) 0.073(3) 0.012(2) -0.008(2) -0.004(2)
C2A 0.058(3) 0.111(5) 0.079(3) 0.003(3) 0.002(3) 0.001(3)
C2' 0.055(3) 0.112(5) 0.065(3) 0.002(3) -0.001(2) -0.014(3)
O2 0.076(2) 0.120(3) 0.070(2) -0.010(2) -0.0119(18) -0.001(2)
C2B1 0.068(4) 0.185(7) 0.088(4) 0.006(4) 0.009(3) 0.005(4)
C2B2 0.114(5) 0.115(6) 0.118(5) -0.008(4) -0.003(4) 0.028(4)
N3 0.065(3) 0.082(3) 0.057(2) 0.008(2) -0.0088(19) -0.015(2)
C3A 0.074(3) 0.087(4) 0.055(2) 0.019(2) 0.000(2) -0.014(3)
C3' 0.086(4) 0.065(3) 0.044(2) 0.007(2) -0.002(2) 0.005(3)
O3 0.079(2) 0.093(2) 0.0505(17) 0.0122(16) -0.0052(16) -0.0062(18)
C3B 0.121(5) 0.087(4) 0.087(4) 0.025(3) -0.016(3) -0.025(4)
C3G1 0.133(6) 0.084(4) 0.132(6) 0.020(4) -0.006(5) -0.003(4)
C3G2 0.116(6) 0.122(6) 0.202(9) 0.050(6) -0.040(6) -0.059(5)
N4 0.073(3) 0.082(3) 0.052(2) 0.007(2) 0.0012(18) 0.001(2)
C4A 0.065(3) 0.089(4) 0.084(3) 0.023(3) 0.016(3) 0.011(3)
C4' 0.063(3) 0.085(4) 0.076(3) 0.022(3) 0.003(3) 0.005(3)
O4 0.060(2) 0.119(3) 0.095(2) 0.024(2) -0.0099(19) -0.003(2)
C4B 0.096(4) 0.134(6) 0.102(4) 0.032(4) 0.035(3) 0.011(4)
N5 0.075(3) 0.064(3) 0.105(3) 0.010(3) -0.014(2) 0.000(2)
C5A 0.106(5) 0.072(4) 0.139(6) 0.004(4) -0.027(4) 0.008(4)
C5' 0.066(4) 0.087(4) 0.141(6) -0.055(4) -0.012(4) 0.016(4)
O5 0.079(3) 0.120(4) 0.148(4) -0.057(3) -0.031(3) 0.007(2)
C5B 0.198(11) 0.109(7) 0.257(13) -0.005(8) 0.012(10) 0.043(7)
C5G 0.22(2) 0.38(4) 0.88(8) 0.13(5) 0.04(3) 0.17(3)
C5D1 0.34(3) 0.23(2) 0.92(8) 0.19(4) -0.22(5) -0.04(2)
C5D2 0.29(2) 0.165(13) 0.49(3) -0.013(16) -0.02(2) 0.107(14)
N6 0.055(3) 0.126(4) 0.084(3) -0.035(3) -0.010(2) 0.015(3)
C6A 0.051(3) 0.198(7) 0.079(4) -0.048(4) 0.007(3) 0.006(4)
C6' 0.050(3) 0.151(5) 0.063(3) -0.026(3) 0.012(2) -0.006(3)
O6 0.062(2) 0.191(5) 0.064(2) -0.031(2) 0.0026(18) 0.009(3)
C6B1 0.055(4) 0.292(12) 0.100(5) -0.005(6) 0.023(3) -0.016(5)
C6B2 0.088(5) 0.332(16) 0.144(6) -0.107(9) -0.003(4) 0.089(7)
N7 0.052(2) 0.114(3) 0.0498(19) -0.008(2) 0.0025(18) -0.010(2)
C7A 0.061(3) 0.098(4) 0.048(2) 0.001(2) 0.006(2) -0.005(3)
C7' 0.047(3) 0.083(3) 0.051(2) -0.013(2) 0.005(2) 0.000(2)
O7 0.0623(19) 0.083(2) 0.0606(18) 0.0007(16) -0.0076(16) 0.0018(17)
C7B 0.090(4) 0.085(4) 0.061(3) 0.009(3) 0.005(3) -0.006(3)
C7G1 0.104(5) 0.089(4) 0.109(4) -0.002(3) -0.001(4) 0.025(4)
C7G2 0.135(6) 0.096(5) 0.139(6) 0.008(4) 0.008(5) -0.036(4)
N8 0.060(2) 0.097(3) 0.052(2) 0.003(2) -0.0048(17) -0.020(2)
C8A 0.075(4) 0.117(5) 0.067(3) 0.014(3) -0.004(3) -0.031(3)
C8' 0.061(3) 0.078(3) 0.085(4) 0.020(3) -0.018(3) -0.007(3)
O8 0.061(2) 0.104(3) 0.097(2) -0.005(2) -0.0160(19) -0.013(2)
C8B 0.073(4) 0.195(8) 0.096(4) -0.023(5) 0.027(3) -0.037(4)
N9 0.062(3) 0.081(3) 0.104(3) -0.004(3) -0.027(2) -0.002(2)
C9A 0.059(3) 0.082(4) 0.157(6) -0.020(4) -0.014(4) 0.010(3)
C9' 0.062(3) 0.090(4) 0.120(5) -0.047(4) -0.011(3) 0.018(3)
O9 0.083(3) 0.122(3) 0.138(4) -0.063(3) -0.027(3) 0.012(3)
C9B 0.123(6) 0.089(5) 0.208(9) -0.036(5) -0.016(6) 0.040(5)
C9G 0.151(10) 0.132(9) 0.78(4) 0.205(16) 0.220(17) 0.072(8)
C9D1 0.143(8) 0.195(11) 0.276(13) 0.052(10) 0.054(8) 0.101(8)
C9D2 0.32(2) 0.113(8) 0.81(5) 0.140(17) 0.35(3) 0.069(11)
N10 0.055(2) 0.124(4) 0.073(3) -0.034(3) -0.002(2) 0.010(3)
C10A 0.055(3) 0.162(6) 0.057(3) -0.016(3) 0.010(2) -0.006(4)
C10' 0.060(3) 0.112(4) 0.070(3) -0.012(3) 0.011(3) -0.006(3)
O10 0.076(2) 0.215(5) 0.058(2) -0.025(3) -0.0051(19) 0.004(3)
C10B 0.083(4) 0.180(8) 0.076(3) 0.019(4) 0.016(3) -0.016(5)
C10G 0.088(4) 0.291(13) 0.092(4) -0.038(6) 0.022(4) 0.054(6)
N11 0.053(2) 0.079(3) 0.057(2) -0.0018(19) 0.0015(18) -0.0005(19)
C11A 0.063(3) 0.075(3) 0.068(3) 0.007(2) 0.011(2) 0.010(2)
C11' 0.051(3) 0.084(3) 0.056(2) 0.006(2) 0.009(2) -0.002(2)
O11 0.0573(19) 0.109(3) 0.0689(19) 0.0160(19) -0.0098(16) -0.0060(19)
C11B 0.082(4) 0.088(4) 0.114(4) -0.031(3) 0.025(3) 0.017(3)
C11G 0.328(18) 0.268(16) 0.116(7) 0.012(8) 0.065(9) 0.149(15)
C11D 0.56(4) 0.51(4) 0.200(13) -0.089(18) 0.123(18) 0.32(3)
C11E 0.32(2) 0.36(3) 0.40(3) 0.14(2) 0.15(2) 0.25(2)
N12 0.045(2) 0.081(3) 0.067(2) 0.010(2) 0.0022(17) -0.0049(19)
C12A 0.057(3) 0.100(4) 0.062(3) 0.015(3) 0.006(2) -0.012(3)
C12' 0.058(3) 0.083(3) 0.094(4) 0.007(3) 0.018(3) -0.007(3)
O12 0.086(3) 0.145(4) 0.107(3) -0.006(3) 0.011(2) -0.040(3)
C12B 0.074(4) 0.123(5) 0.093(4) 0.010(3) 0.027(3) -0.005(3)
C12G 0.096(4) 0.091(4) 0.088(4) 0.022(3) 0.004(3) -0.013(3)
N13 0.072(3) 0.092(3) 0.096(3) -0.017(3) 0.009(3) -0.003(2)
C13A 0.105(5) 0.096(4) 0.097(4) -0.013(3) 0.004(4) 0.016(4)
C13' 0.129(6) 0.076(4) 0.117(5) -0.016(4) 0.033(4) -0.013(4)
O13 0.142(4) 0.100(4) 0.124(4) -0.008(3) -0.002(3) -0.004(3)
C13B 0.115(7) 0.196(10) 0.172(8) -0.082(8) 0.028(6) 0.029(6)
C13G 0.186(12) 0.275(17) 0.250(15) -0.107(13) 0.019(11) 0.088(12)
C13D 0.191(13) 0.43(3) 0.32(2) -0.25(2) 0.065(13) -0.017(15)
O0ME 0.154(5) 0.104(4) 0.132(4) -0.014(3) 0.012(3) -0.022(3)
C0ME 0.164(9) 0.181(10) 0.148(7) -0.038(7) -0.034(7) -0.033(7)
O1W 0.098(3) 0.129(4) 0.113(3) 0.009(3) -0.021(2) -0.004(3)

loop_
_atom_type_symbol
_atom_type_description
_atom_type_scat_dispersion_real
_atom_type_scat_dispersion_imag
_atom_type_scat_source
C C .0033 .0016 'International Tables Vol C Tables 4.2.6.8 and 6.1.1.4'
H H .0000 .0000 'International Tables Vol C Tables 4.2.6.8 and 6.1.1.4'
N N .0061 .0033 'International Tables Vol C Tables 4.2.6.8 and 6.1.1.4'
O O .0106 .0060 'International Tables Vol C Tables 4.2.6.8 and 6.1.1.4'

loop_
_geom_angle_atom_site_label_1
_geom_angle_atom_site_label_2
_geom_angle_atom_site_label_3
_geom_angle
O C4 C1 105.4(7)
O C4 C2 110.0(11)
C1 C4 C2 115.5(10)
O C4 C3 105.7(8)
C1 C4 C3 107.0(10)
C2 C4 C3 112.6(11)
C0' O C4 122.0(5)
O0 C0' N1 123.1(7)
O0 C0' O 126.0(6)
N1 C0' O 110.8(5)
C0' N1 C1A 121.8(5)
N1 C1A C1B 110.5(4)
N1 C1A C1' 112.8(4)
C1B C1A C1' 112.4(5)
O1 C1' N2 121.7(5)
O1 C1' C1A 120.1(5)
N2 C1' C1A 118.1(4)
C1G C1B C1A 118.8(6)
C1B C1G C1D2 112.6(11)
C1B C1G C1D1 111.4(8)
C1D2 C1G C1D1 112.6(9)
C1' N2 C2A 122.2(4)
N2 C2A C2B1 108.0(4)
N2 C2A C2B2 110.5(5)
C2B1 C2A C2B2 111.3(6)
N2 C2A C2' 110.1(5)
C2B1 C2A C2' 107.3(5)
C2B2 C2A C2' 109.5(5)
O2 C2' N3 120.6(5)
O2 C2' C2A 123.2(6)
N3 C2' C2A 116.1(5)
C2' N3 C3A 122.4(4)
N3 C3A C3' 113.0(4)
N3 C3A C3B 110.8(4)
C3' C3A C3B 111.4(5)
O3 C3' N4 121.2(5)
O3 C3' C3A 121.8(4)
N4 C3' C3A 117.0(4)
C3G1 C3B C3G2 109.8(6)
C3G1 C3B C3A 112.9(5)
C3G2 C3B C3A 108.9(7)
C3' N4 C4A 120.7(4)
N4 C4A C4' 110.6(4)
N4 C4A C4B 110.1(4)
C4' C4A C4B 111.4(5)
O4 C4' N5 121.6(5)
O4 C4' C4A 121.5(5)
N5 C4' C4A 116.9(4)
C4' N5 C5A 122.1(5)
N5 C5A C5B 110.3(7)
N5 C5A C5' 111.2(5)
C5B C5A C5' 115.3(9)
O5 C5' N6 119.5(8)
O5 C5' C5A 124.2(8)
N6 C5' C5A 116.2(5)
C5G C5B C5A 128.3(11)
C5B C5G C5D1 110.8(16)
C5B C5G C5D2 102.8(10)
C5D1 C5G C5D2 129(3)
C5' N6 C6A 124.1(5)
N6 C6A C6B1 107.5(5)
N6 C6A C6' 109.9(4)
C6B1 C6A C6' 108.9(7)
N6 C6A C6B2 111.9(8)
C6B1 C6A C6B2 109.8(7)
C6' C6A C6B2 108.9(5)
O6 C6' N7 122.3(5)
O6 C6' C6A 122.0(5)
N7 C6' C6A 115.6(4)
C6' N7 C7A 120.9(4)
N7 C7A C7' 111.7(4)
N7 C7A C7B 110.7(4)
C7' C7A C7B 112.8(4)
O7 C7' N8 122.7(4)
O7 C7' C7A 121.2(4)
N8 C7' C7A 116.1(4)
C7G2 C7B C7G1 111.0(6)
C7G2 C7B C7A 112.2(5)
C7G1 C7B C7A 110.2(4)
C7' N8 C8A 122.0(4)
N8 C8A C8B 112.7(6)
N8 C8A C8' 109.6(4)
C8B C8A C8' 111.8(5)
O8 C8' N9 123.1(6)
O8 C8' C8A 121.8(6)
N9 C8' C8A 115.0(5)
C8' N9 C9A 124.5(4)
N9 C9A C9B 113.4(8)
N9 C9A C9' 111.2(5)
C9B C9A C9' 112.4(6)
O9 C9' N10 122.4(7)
O9 C9' C9A 123.4(7)
N10 C9' C9A 114.2(5)
C9G C9B C9A 123.6(9)
C9B C9G C9D1 136.0(11)
C9B C9G C9D2 113.5(13)
C9D1 C9G C9D2 108.2(10)
C9' N10 C10A 123.3(5)
N10 C10A C10B 108.7(4)
N10 C10A C10' 110.8(5)
C10B C10A C10' 108.3(6)
N10 C10A C10G 109.1(6)
C10B C10A C10G 110.6(6)
C10' C10A C10G 109.4(5)
O10 C10' N11 122.4(5)
O10 C10' C10A 121.6(5)
N11 C10' C10A 115.8(4)
C10' N11 C11A 121.1(4)
N11 C11A C11' 112.7(4)
N11 C11A C11B 108.3(4)
C11' C11A C11B 109.7(4)
O11 C11' N12 121.9(4)
O11 C11' C11A 121.1(4)
N12 C11' C11A 116.9(4)
C11G C11B C11A 121.7(6)
C11B C11G C11D 107.4(11)
C11B C11G C11E 115.1(11)
C11D C11G C11E 113.8(14)
C11' N12 C12A 122.8(4)
N12 C12A C12G 107.8(4)
N12 C12A C12B 111.0(5)
C12G C12A C12B 111.1(5)
N12 C12A C12' 111.1(4)
C12G C12A C12' 105.1(5)
C12B C12A C12' 110.6(4)
O12 C12' N13 118.9(6)
O12 C12' C12A 122.2(5)
N13 C12' C12A 118.7(5)
C12' N13 C13A 121.6(5)
N13 C13A C13' 111.7(5)
N13 C13A C13B 113.5(6)
C13' C13A C13B 112.2(7)
O13 C13' O0ME 122.8(7)
O13 C13' C13A 124.2(7)
O0ME C13' C13A 113.0(7)
C13D C13B C13G 104.2(12)
C13D C13B C13A 113.5(9)
C13G C13B C13A 111.9(11)
C13' O0ME C0ME 117.7(7)

loop_
_geom_bond_atom_site_label_1
_geom_bond_atom_site_label_2
_geom_bond_distance
C1 C4 1.484(12)
C2 C4 1.492(18)
C3 C4 1.551(16)
C4 O 1.450(9)
O C0' 1.349(8)
C0' O0 1.220(6)
C0' N1 1.342(8)
N1 C1A 1.433(7)
C1A C1B 1.502(8)
C1A C1' 1.534(8)
C1' O1 1.248(6)
C1' N2 1.344(7)
C1B C1G 1.445(11)
C1G C1D2 1.551(17)
C1G C1D1 1.540(15)
N2 C2A 1.460(7)
C2A C2B1 1.519(9)
C2A C2B2 1.555(10)
C2A C2' 1.540(8)
C2' O2 1.218(6)
C2' N3 1.349(7)
N3 C3A 1.428(6)
C3A C3' 1.522(7)
C3A C3B 1.548(9)
C3' O3 1.225(5)
C3' N4 1.342(6)
C3B C3G1 1.506(10)
C3B C3G2 1.516(11)
N4 C4A 1.460(7)
C4A C4' 1.512(8)
C4A C4B 1.534(8)
C4' O4 1.227(6)
C4' N5 1.336(7)
N5 C5A 1.442(9)
C5A C5B 1.412(12)
C5A C5' 1.510(11)
C5' O5 1.226(7)
C5' N6 1.370(9)
C5B C5G 1.5396(11)
C5G C5D1 1.5399(12)
C5G C5D2 1.5403(11)
N6 C6A 1.442(9)
C6A C6B1 1.520(12)
C6A C6' 1.542(9)
C6A C6B2 1.552(10)
C6' O6 1.231(6)
C6' N7 1.332(7)
N7 C7A 1.461(6)
C7A C7' 1.511(7)
C7A C7B 1.547(8)
C7' O7 1.221(5)
C7' N8 1.337(6)
C7B C7G2 1.512(9)
C7B C7G1 1.517(8)
N8 C8A 1.450(7)
C8A C8B 1.532(9)
C8A C8' 1.544(8)
C8' O8 1.220(6)
C8' N9 1.334(8)
N9 C9A 1.445(9)
C9A C9B 1.506(11)
C9A C9' 1.532(10)
C9' O9 1.219(7)
C9' N10 1.331(9)
C9B C9G 1.217(11)
C9G C9D1 1.428(14)
C9G C9D2 1.54(2)
N10 C10A 1.458(8)
C10A C10B 1.519(10)
C10A C10' 1.534(8)
C10A C10G 1.552(9)
C10' O10 1.210(6)
C10' N11 1.339(6)
N11 C11A 1.438(6)
C11A C11' 1.517(7)
C11A C11B 1.546(8)
C11' O11 1.229(5)
C11' N12 1.346(6)
C11B C11G 1.368(14)
C11G C11D 1.5404(11)
C11G C11E 1.5402(11)
N12 C12A 1.472(7)
C12A C12G 1.516(7)
C12A C12B 1.527(8)
C12A C12' 1.529(8)
C12' O12 1.230(6)
C12' N13 1.323(7)
N13 C13A 1.430(8)
C13A C13' 1.505(10)
C13A C13B 1.521(11)
C13' O13 1.210(8)
C13' O0ME 1.303(8)
C13B C13D 1.462(15)
C13B C13G 1.441(15)
O0ME C0ME 1.470(10)

loop_
_geom_torsion_atom_site_label_1
_geom_torsion_atom_site_label_2
_geom_torsion_atom_site_label_3
_geom_torsion_atom_site_label_4
_geom_torsion
C1 C4 O C0' 170.8(8)
C2 C4 O C0' -64.0(12)
C3 C4 O C0' 57.7(11)
C4 O C0' O0 12.9(11)
C4 O C0' N1 -167.8(7)
O0 C0' N1 C1A 1.4(9)
O C0' N1 C1A -178.0(5)
C0' N1 C1A C1B 172.2(5)
C0' N1 C1A C1' -61.0(7)
N1 C1A C1' O1 158.8(5)
C1B C1A C1' O1 -75.4(6)
N1 C1A C1' N2 -19.9(7)
C1B C1A C1' N2 105.9(5)
N1 C1A C1B C1G -158.1(8)
C1' C1A C1B C1G 74.9(9)
C1A C1B C1G C1D2 66.2(10)
C1A C1B C1G C1D1 -166.2(8)
O1 C1' N2 C2A -3.7(8)
C1A C1' N2 C2A 174.9(5)
C1' N2 C2A C2B1 -163.4(5)
C1' N2 C2A C2B2 74.5(7)
C1' N2 C2A C2' -46.6(7)
N2 C2A C2' O2 143.1(5)
C2B1 C2A C2' O2 -99.6(7)
C2B2 C2A C2' O2 21.3(8)
N2 C2A C2' N3 -41.6(6)
C2B1 C2A C2' N3 75.7(6)
C2B2 C2A C2' N3 -163.4(5)
O2 C2' N3 C3A -2.2(8)
C2A C2' N3 C3A -177.6(4)
C2' N3 C3A C3' -64.2(6)
C2' N3 C3A C3B 170.1(5)
N3 C3A C3' O3 143.0(5)
C3B C3A C3' O3 -91.6(6)
N3 C3A C3' N4 -40.1(6)
C3B C3A C3' N4 85.3(5)
N3 C3A C3B C3G1 170.4(6)
C3' C3A C3B C3G1 43.7(7)
N3 C3A C3B C3G2 -67.4(6)
C3' C3A C3B C3G2 165.9(5)
O3 C3' N4 C4A -5.4(7)
C3A C3' N4 C4A 177.7(5)
C3' N4 C4A C4' -59.4(6)
C3' N4 C4A C4B 177.0(5)
N4 C4A C4' O4 138.9(5)
C4B C4A C4' O4 -98.3(6)
N4 C4A C4' N5 -42.7(6)
C4B C4A C4' N5 80.2(6)
O4 C4' N5 C5A -2.9(8)
C4A C4' N5 C5A 178.6(6)
C4' N5 C5A C5B 169.1(8)
C4' N5 C5A C5' -61.7(8)
N5 C5A C5' O5 131.5(6)
C5B C5A C5' O5 -102.0(9)
N5 C5A C5' N6 -50.7(8)
C5B C5A C5' N6 75.8(8)
N5 C5A C5B C5G -106(2)
C5' C5A C5B C5G 127(2)
C5A C5B C5G C5D1 -29(4)
C5A C5B C5G C5D2 -170.5(14)
O5 C5' N6 C6A 3.1(8)
C5A C5' N6 C6A -174.7(6)
C5' N6 C6A C6B1 -177.9(6)
C5' N6 C6A C6' -59.6(8)
C5' N6 C6A C6B2 61.5(7)
N6 C6A C6' O6 130.6(6)
C6B1 C6A C6' O6 -112.0(7)
C6B2 C6A C6' O6 7.7(11)
N6 C6A C6' N7 -53.4(8)
C6B1 C6A C6' N7 64.1(7)
C6B2 C6A C6' N7 -176.3(7)
O6 C6' N7 C7A -0.5(9)
C6A C6' N7 C7A -176.5(5)
C6' N7 C7A C7' -71.0(6)
C6' N7 C7A C7B 162.4(5)
N7 C7A C7' O7 136.3(4)
C7B C7A C7' O7 -98.2(5)
N7 C7A C7' N8 -44.7(5)
C7B C7A C7' N8 80.7(5)
N7 C7A C7B C7G2 -61.2(6)
C7' C7A C7B C7G2 172.9(5)
N7 C7A C7B C7G1 174.6(5)
C7' C7A C7B C7G1 48.7(6)
O7 C7' N8 C8A -6.5(7)
C7A C7' N8 C8A 174.6(5)
C7' N8 C8A C8B 75.9(6)
C7' N8 C8A C8' -49.3(7)
N8 C8A C8' O8 131.3(5)
C8B C8A C8' O8 5.6(8)
N8 C8A C8' N9 -49.0(6)
C8B C8A C8' N9 -174.7(5)
O8 C8' N9 C9A 1.0(9)
C8A C8' N9 C9A -178.7(5)
C8' N9 C9A C9B 71.8(7)
C8' N9 C9A C9' -56.1(8)
N9 C9A C9' O9 124.2(6)
C9B C9A C9' O9 -4.2(10)
N9 C9A C9' N10 -55.0(7)
C9B C9A C9' N10 176.6(6)
N9 C9A C9B C9G 97.4(17)
C9' C9A C9B C9G -135.4(17)
C9A C9B C9G C9D1 12(4)
C9A C9B C9G C9D2 171.6(15)
O9 C9' N10 C10A 4.6(9)
C9A C9' N10 C10A -176.2(5)
C9' N10 C10A C10B -174.3(5)
C9' N10 C10A C10' -55.4(7)
C9' N10 C10A C10G 65.1(7)
N10 C10A C10' O10 142.6(6)
C10B C10A C10' O10 -98.3(7)
C10G C10A C10' O10 22.3(10)
N10 C10A C10' N11 -42.5(8)
C10B C10A C10' N11 76.6(6)
C10G C10A C10' N11 -162.8(7)
O10 C10' N11 C11A -1.4(9)
C10A C10' N11 C11A -176.3(5)
C10' N11 C11A C11' -75.5(6)
C10' N11 C11A C11B 162.9(5)
N11 C11A C11' O11 135.4(4)
C11B C11A C11' O11 -103.8(5)
N11 C11A C11' N12 -47.3(6)
C11B C11A C11' N12 73.5(5)
N11 C11A C11B C11G -173.7(9)
C11' C11A C11B C11G 62.9(10)
C11A C11B C11G C11D -177.5(13)
C11A C11B C11G C11E 54.5(17)
O11 C11' N12 C12A 10.4(7)
C11A C11' N12 C12A -166.9(4)
C11' N12 C12A C12G 177.1(5)
C11' N12 C12A C12B 55.3(6)
C11' N12 C12A C12' -68.2(6)
N12 C12A C12' O12 148.6(5)
C12G C12A C12' O12 -95.1(6)
C12B C12A C12' O12 24.9(7)
N12 C12A C12' N13 -37.2(6)
C12G C12A C12' N13 79.1(6)
C12B C12A C12' N13 -160.9(5)
O12 C12' N13 C13A 10.5(8)
C12A C12' N13 C13A -163.8(5)
C12' N13 C13A C13' -65.1(8)
C12' N13 C13A C13B 166.8(7)
N13 C13A C13' O13 -46.9(10)
C13B C13A C13' O13 81.9(10)
N13 C13A C13' O0ME 135.6(7)
C13B C13A C13' O0ME -95.6(9)
N13 C13A C13B C13D 175.4(13)
C13' C13A C13B C13D 47.5(15)
N13 C13A C13B C13G -67.1(12)
C13' C13A C13B C13G 165.0(9)
O13 C13' O0ME C0ME 0.2(12)
C13A C13' O0ME C0ME 177.8(8)
